data_4060272
_journal_name_full Organometallics
_journal_paper_doi 10.1021/om034380j
_journal_year 2004
_chemical_formula_moiety 'C20 H37 Br Ni P2'
_chemical_formula_sum 'C20 H37 Br Ni P2'
_chemical_formula_weight 478.06
_space_group_IT_number 14
_symmetry_cell_setting monoclinic
_symmetry_space_group_name_Hall '-P 2yn'
_symmetry_space_group_name_H-M 'P 1 21/n 1'
_cell_angle_alpha 90
_cell_angle_beta 110.33(6)
_cell_angle_gamma 90
_cell_formula_units_Z 4
_cell_length_a 10.58(2)
_cell_length_b 15.87(2)
_cell_length_c 14.26(3)
_cell_measurement_reflns_used 73
_cell_measurement_temperature 173.1
_cell_measurement_theta_max 27.9
_cell_measurement_theta_min 2.0
_cell_volume 2244.1(71)
_diffrn_detector_area_resol_mean 7.31
_diffrn_measured_fraction_theta_full 0.9802
_diffrn_measured_fraction_theta_max 0.9931
_diffrn_measurement_device_type 'Rigaku Mercury'
_diffrn_measurement_method \w
_diffrn_radiation_type 'Mo K\a'
_diffrn_radiation_wavelength 0.7107
_diffrn_reflns_av_R_equivalents 0.064
_diffrn_reflns_limit_h_max 8
_diffrn_reflns_limit_h_min -13
_diffrn_reflns_limit_k_max 19
_diffrn_reflns_limit_k_min -20
_diffrn_reflns_limit_l_max 18
_diffrn_reflns_limit_l_min -12
_diffrn_reflns_number 30142
_diffrn_reflns_theta_full 28.00
_diffrn_reflns_theta_max 27.88
_exptl_absorpt_coefficient_mu 2.794
_exptl_absorpt_correction_T_max 0.572
_exptl_absorpt_correction_T_min 0.390
_exptl_absorpt_correction_type multi-scan
_exptl_absorpt_process_details 'Jacobson, R. (1998) Private communication'
_exptl_crystal_colour orange
_exptl_crystal_density_diffrn 1.415
_exptl_crystal_density_meas ?
_exptl_crystal_density_method 'not measured'
_exptl_crystal_description prism
_exptl_crystal_F_000 1000.00
_exptl_crystal_size_max 0.25
_exptl_crystal_size_mid 0.20
_exptl_crystal_size_min 0.20
_refine_diff_density_max 0.65
_refine_diff_density_min -0.61
_refine_ls_extinction_coef ?
_refine_ls_extinction_method none
_refine_ls_goodness_of_fit_ref 1.078
_refine_ls_hydrogen_treatment mixed
_refine_ls_number_parameters 365
_refine_ls_number_reflns 5308
_refine_ls_R_factor_gt 0.0740
_refine_ls_shift/su_max 0.3420
_refine_ls_structure_factor_coef Fsqd
_refine_ls_weighting_details 'w = 1/[\s^2^(Fo^2^)+(0.0516P)^2^+2.7603P] where P=(Fo^2^+2Fc^2^)/3'
_refine_ls_weighting_scheme calc
_refine_ls_wR_factor_ref 0.1460
_reflns_number_gt 3900
_reflns_number_total 5500
_reflns_threshold_expression F^2^>2.0\s(F^2^)
_cod_original_sg_symbol_H-M 'P 21/n'
_cod_database_code 4060272

loop_
_symmetry_equiv_pos_as_xyz
x,y,z
-x,-y,-z
-x+1/2,y+1/2,-z+1/2
x+1/2,-y+1/2,z+1/2

loop_
_atom_site_label
_atom_site_type_symbol
_atom_site_fract_x
_atom_site_fract_y
_atom_site_fract_z
_atom_site_U_iso_or_equiv
_atom_site_adp_type
_atom_site_occupancy
_atom_site_symmetry_multiplicity
_atom_site_calc_flag
_atom_site_refinement_flags
_atom_site_disorder_assembly
_atom_site_disorder_group
Br(1) Br 0.60335(7) 0.13303(4) 0.67876(5) 0.0356(2) Uani 1.00 1 d . . .
Ni(1) Ni 0.78081(7) 0.23314(4) 0.73614(5) 0.0169(2) Uani 1.00 1 d . . .
P(1) P 0.9106(1) 0.34014(8) 0.77990(9) 0.0166(3) Uani 1.00 1 d . . .
P(2) P 0.7157(1) 0.29721(8) 0.85302(10) 0.0192(3) Uani 1.00 1 d . . .
C(1) C 0.8809(6) 0.1853(4) 0.6520(4) 0.0237(13) Uani 1.00 1 d . . .
C(2) C 1.0030(6) 0.1386(3) 0.7129(4) 0.0197(12) Uani 1.00 1 d . . .
C(3) C 1.1284(7) 0.1537(4) 0.7069(5) 0.030(1) Uani 1.00 1 d . . .
C(4) C 1.2403(7) 0.1092(5) 0.7652(6) 0.045(2) Uani 1.00 1 d . . .
C(5) C 1.2295(9) 0.0504(5) 0.8322(6) 0.051(2) Uani 1.00 1 d . . .
C(6) C 1.1065(8) 0.0328(4) 0.8396(5) 0.043(2) Uani 1.00 1 d . . .
C(7) C 0.9935(7) 0.0764(3) 0.7805(4) 0.030(1) Uani 1.00 1 d . . .
C(8) C 1.0951(6) 0.3384(3) 0.8331(4) 0.0228(12) Uani 1.00 1 d . . .
C(9) C 1.1461(7) 0.2716(4) 0.9149(4) 0.0266(13) Uani 1.00 1 d . . .
C(10) C 1.1538(8) 0.4243(4) 0.8731(6) 0.038(2) Uani 1.00 1 d . . .
C(11) C 0.8679(6) 0.4242(3) 0.6840(4) 0.0226(12) Uani 1.00 1 d . . .
C(12) C 0.9458(8) 0.4163(5) 0.6127(5) 0.035(2) Uani 1.00 1 d . . .
C(13) C 0.7187(7) 0.4266(5) 0.6271(5) 0.036(2) Uani 1.00 1 d . . .
C(14) C 0.8511(6) 0.3762(4) 0.8800(4) 0.0201(12) Uani 1.00 1 d . . .
C(15) C 0.5624(6) 0.3621(4) 0.8301(4) 0.0263(13) Uani 1.00 1 d . . .
C(16) C 0.4307(7) 0.3152(5) 0.7792(5) 0.037(2) Uani 1.00 1 d . . .
C(17) C 0.5631(8) 0.4122(5) 0.9223(6) 0.037(2) Uani 1.00 1 d . . .
C(18) C 0.7454(6) 0.2381(4) 0.9706(4) 0.028(1) Uani 1.00 1 d . . .
C(19) C 0.6267(9) 0.1799(6) 0.9616(6) 0.051(2) Uani 1.00 1 d . . .
C(20) C 0.8760(8) 0.1887(4) 0.9971(5) 0.035(2) Uani 1.00 1 d . . .
H(1) H 0.827(5) 0.424(3) 0.874(3) 0.007(13) Uiso 1.00 1 c . . .
H(2) H 0.911(6) 0.369(3) 0.943(4) 0.03(2) Uiso 1.00 1 c . . .
H(3) H 0.542(6) 0.379(4) 0.972(4) 0.03(2) Uiso 1.00 1 c . . .
H(4) H 0.647(6) 0.438(3) 0.953(4) 0.02(2) Uiso 1.00 1 c . . .
H(5) H 0.412(6) 0.284(4) 0.831(5) 0.04(2) Uiso 1.00 1 c . . .
H(6) H 0.438(5) 0.284(3) 0.721(4) 0.02(2) Uiso 1.00 1 c . . .
H(7) H 0.577(6) 0.404(3) 0.785(4) 0.03(2) Uiso 1.00 1 c . . .
H(8) H 0.620(7) 0.145(4) 0.908(5) 0.04(2) Uiso 1.00 1 c . . .
H(9) H 0.648(6) 0.149(3) 1.021(4) 0.03(2) Uiso 1.00 1 c . . .
H(10) H 0.757(5) 0.276(3) 1.020(3) 0.004(12) Uiso 1.00 1 c . . .
H(11) H 0.874(7) 0.145(4) 0.948(5) 0.06(2) Uiso 1.00 1 c . . .
H(12) H 0.908(6) 0.062(3) 0.778(4) 0.02(2) Uiso 1.00 1 c . . .
H(13) H 1.320(6) 0.122(3) 0.762(4) 0.02(2) Uiso 1.00 1 c . . .
H(14) H 0.906(6) 0.231(3) 0.609(4) 0.03(2) Uiso 1.00 1 c . . .
H(15) H 1.129(5) 0.323(3) 0.784(3) 0.004(11) Uiso 1.00 1 c . . .
H(16) H 1.132(5) 0.291(3) 0.971(4) 0.011(13) Uiso 1.00 1 c . . .
H(17) H 0.919(7) 0.369(4) 0.578(5) 0.04(2) Uiso 1.00 1 c . . .
H(18) H 0.900(5) 0.466(3) 0.721(3) 0.000(11) Uiso 1.00 1 c . . .
H(19) H 0.677(6) 0.433(3) 0.667(4) 0.03(2) Uiso 1.00 1 c . . .
H(20) H 1.124(6) 0.444(4) 0.917(4) 0.03(2) Uiso 1.00 1 c . . .
H(21) H 0.815(6) 0.146(3) 0.616(4) 0.02(1) Uiso 1.00 1 c . . .
H(22) H 1.145(6) 0.191(3) 0.666(4) 0.02(2) Uiso 1.00 1 c . . .
H(23) H 1.292(7) 0.026(4) 0.870(5) 0.05(2) Uiso 1.00 1 c . . .
H(24) H 1.090(6) -0.011(4) 0.890(4) 0.04(2) Uiso 1.00 1 c . . .
H(25) H 0.702(7) 0.471(4) 0.576(5) 0.05(2) Uiso 1.00 1 c . . .
H(26) H 0.696(9) 0.380(5) 0.576(6) 0.09(3) Uiso 1.00 1 c . . .
H(27) H 0.930(5) 0.463(3) 0.563(4) 0.02(1) Uiso 1.00 1 c . . .
H(28) H 1.041(8) 0.412(4) 0.643(5) 0.05(2) Uiso 1.00 1 c . . .
H(29) H 0.360(7) 0.356(4) 0.752(5) 0.04(2) Uiso 1.00 1 c . . .
H(30) H 0.508(7) 0.455(4) 0.899(5) 0.04(2) Uiso 1.00 1 c . . .
H(31) H 0.940(7) 0.217(4) 1.001(5) 0.04(2) Uiso 1.00 1 c . . .
H(32) H 0.883(7) 0.143(4) 1.054(6) 0.07(2) Uiso 1.00 1 c . . .
H(33) H 1.123(6) 0.218(4) 0.892(4) 0.03(2) Uiso 1.00 1 c . . .
H(34) H 1.229(7) 0.265(4) 0.928(4) 0.03(2) Uiso 1.00 1 c . . .
H(35) H 1.250(9) 0.423(5) 0.907(6) 0.08(3) Uiso 1.00 1 c . . .
H(36) H 1.134(6) 0.467(4) 0.829(5) 0.04(2) Uiso 1.00 1 c . . .
H(37) H 0.553(8) 0.216(5) 0.965(5) 0.06(2) Uiso 1.00 1 c . . .

loop_
_atom_type_symbol
_atom_type_description
_atom_type_scat_dispersion_real
_atom_type_scat_dispersion_imag
_atom_type_scat_source
C C 0.003 0.002
;
International Tables for Crystallography
(1992, Vol. C, Tables 4.2.6.8 and 6.1.1.4)
;
H H 0.000 0.000
;
International Tables for Crystallography
(1992, Vol. C, Table 6.1.1.4)
;
Ni Ni 0.339 1.112
;
International Tables for Crystallography
(1992, Vol. C, Tables 4.2.6.8 and 6.1.1.4)
;
Br Br -0.290 2.459
;
International Tables for Crystallography
(1992, Vol. C, Tables 4.2.6.8 and 6.1.1.4)
;
P P 0.102 0.094
;
International Tables for Crystallography
(1992, Vol. C, Tables 4.2.6.8 and 6.1.1.4)
;
